data_9003315
loop_
_publ_author_name
'Ishida, K.'
'Hawthorne, F. C.'
'Hirowatari, F.'

_publ_section_title
;Shirozulite, KMn3(Si3Al)O10(OH)2, a new manganese-dominant trioctahedral
 mica: Description and crystal structure Note: Displacement factors for O1, O2
 and O4 have been altered.
;
_journal_name_full 'American Mineralogist'
_journal_page_first 232
_journal_page_last 238
_journal_volume 89
_journal_year 2004
_chemical_formula_sum 'Al1.74 Ba0.09 F0.02 Fe0.21 H1.98 K0.91 Mg0.93 Mn1.53 O11.98 Si2.56 Ti0.03'
_chemical_name_mineral Shirozulite
_space_group_IT_number 12
_symmetry_space_group_name_Hall '-C 2y'
_symmetry_space_group_name_H-M 'C 1 2/m 1'
_cell_angle_alpha 90
_cell_angle_beta 100.186
_cell_angle_gamma 90
_cell_formula_units_Z 2
_cell_length_a 5.3791
_cell_length_b 9.319
_cell_length_c 10.2918
_cell_volume 507.774
_database_code_amcsd 0003404
_exptl_crystal_density_diffrn 3.144
_cod_original_formula_sum '(K.91 Ba.09) Mn1.53 Ti.03 Al1.74 Fe.21 Mg.93 Si2.56 O11.98 F.02 H1.98'
_cod_database_code 9003315

loop_
_space_group_symop_operation_xyz
x,y,z
1/2+x,1/2+y,z
x,-y,z
1/2+x,1/2-y,z
-x,y,-z
1/2-x,1/2+y,-z
-x,-y,-z
1/2-x,1/2-y,-z

loop_
_atom_site_aniso_label
_atom_site_aniso_U_11
_atom_site_aniso_U_22
_atom_site_aniso_U_33
_atom_site_aniso_U_12
_atom_site_aniso_U_13
_atom_site_aniso_U_23
K 0.03350 0.02730 0.03440 0.00000 0.00480 0.00000
Ba 0.03350 0.02730 0.03440 0.00000 0.00480 0.00000
Mn1 0.00820 0.00380 0.02220 0.00000 0.00340 0.00000
Ti1 0.00820 0.00380 0.02220 0.00000 0.00340 0.00000
Al1 0.00820 0.00380 0.02220 0.00000 0.00340 0.00000
Fe1 0.00820 0.00380 0.02220 0.00000 0.00340 0.00000
Mg1 0.00820 0.00380 0.02220 0.00000 0.00340 0.00000
Mn2 0.00790 0.00490 0.02220 0.00000 0.00270 0.00000
Ti2 0.00790 0.00490 0.02220 0.00000 0.00270 0.00000
Al2 0.00790 0.00490 0.02220 0.00000 0.00270 0.00000
Fe2 0.00790 0.00490 0.02220 0.00000 0.00270 0.00000
Mg2 0.00790 0.00490 0.02220 0.00000 0.00270 0.00000
Si 0.01080 0.00630 0.02070 0.00000 0.00280 -0.00030
Al 0.01080 0.00630 0.02070 0.00000 0.00280 -0.00030
O1 0.01780 0.01860 0.03000 -0.00650 0.00620 -0.00310
O2 0.02500 0.00900 0.02800 0.00000 -0.00080 0.00000
O3 0.01610 0.01050 0.02190 0.00040 0.00190 0.00060
O-h4 0.01800 0.01900 0.02000 0.00000 0.00200 0.00000
F4 0.01800 0.01900 0.02000 0.00000 0.00200 0.00000

loop_
_atom_site_label
_atom_site_fract_x
_atom_site_fract_y
_atom_site_fract_z
_atom_site_occupancy
_atom_site_U_iso_or_equiv
_atom_site_type_symbol
_atom_site_attached_hydrogens
K 0.00000 0.00000 0.00000 0.91000 0.03190 K 0
Ba 0.00000 0.00000 0.00000 0.09000 0.03190 Ba 0
Mn1 0.00000 0.50000 0.50000 0.51000 0.01130 Mn 0
Ti1 0.00000 0.50000 0.50000 0.01000 0.01130 Ti 0
Al1 0.00000 0.50000 0.50000 0.10000 0.01130 Al 0
Fe1 0.00000 0.50000 0.50000 0.07000 0.01130 Fe 0
Mg1 0.00000 0.50000 0.50000 0.31000 0.01130 Mg 0
Mn2 0.00000 0.83113 0.50000 0.51000 0.01170 Mn 0
Ti2 0.00000 0.83113 0.50000 0.01000 0.01170 Ti 0
Al2 0.00000 0.83113 0.50000 0.10000 0.01170 Al 0
Fe2 0.00000 0.83113 0.50000 0.07000 0.01170 Fe 0
Mg2 0.00000 0.83113 0.50000 0.31000 0.01170 Mg 0
Si 0.57540 0.16685 0.22491 0.64000 0.01260 Si 0
Al 0.57540 0.16685 0.22491 0.36000 0.01260 Al 0
O1 0.82650 0.22880 0.16810 1.00000 0.02180 O 0
O2 0.51410 0.00000 0.16780 1.00000 0.02130 O 0
O3 0.63030 0.16750 0.38850 1.00000 0.01630 O 0
O-h4 0.12830 0.00000 0.39490 0.99000 0.01910 O 0
F4 0.12830 0.00000 0.39490 0.01000 0.01910 F 0
H 0.10500 0.00000 0.29820 0.99000 0.01000 H 0

loop_
_cod_changelog_entry_id
_cod_changelog_entry_author
_cod_changelog_entry_date
_cod_changelog_entry_text
1
;cod-tools version 3.8.0
Id: cif_guess_AMCSD_atom_types 9581 2023-05-17 12:35:41Z saulius
;
2023-05-18T08:40:32+03:00
;Derived atom types and hydrogen counts
from atom names that follow the AMCSD naming convention
(Wat == water, O-H == hydroxyl).
;
2
;cod-tools version 3.10.1
Id: cif_fix_AMCSD_aniso_labels 10200 2024-08-01 14:09:44Z saulius
;
2024-08-02T12:20:25+03:00
;Changed the following '_atom_site_aniso_label' values:
'Oh4' -> 'O-h4'
;

loop_
_cod_related_entry_id
_cod_related_entry_database
_cod_related_entry_code
1 AMCSD 0003404
